data_9016491
loop_
_publ_author_name
'Lavina, B.'
'Dera, P.'
'Downs, R. T.'
'Yang, W.'
'Sinogeikin, S.'
'Meng, Y.'
'Shen, G.'
'Schiferl, D.'

_publ_section_title
;
 Structure of siderite FeCO3 to 56 GPa and hysteresis of its spin-pairing transition
 Note: run P5, P = 14.4 GPa
;
_journal_name_full 'Physical Review B'
_journal_page_first 064110
_journal_page_last 064118
_journal_paper_doi 10.1103/PhysRevB.82.064110
_journal_volume 82
_journal_year 2010
_chemical_compound_source 'Invigtut, Greenland'
_chemical_formula_sum 'C Fe O3'
_chemical_name_mineral Siderite
_space_group_IT_number 167
_symmetry_space_group_name_Hall '-R 3 2"c'
_symmetry_space_group_name_H-M 'R -3 c :H'
_cell_angle_alpha 90
_cell_angle_beta 90
_cell_angle_gamma 120
_cell_length_a 4.607
_cell_length_b 4.607
_cell_length_c 14.415
_cell_formula_units_Z 6
_cell_volume 264.961
_database_code_amcsd 0017566
_exptl_crystal_density_diffrn 4.357
_cod_original_sg_symbol_H-M 'R -3 c'
_cod_original_formula_sum 'Fe C O3'
_cod_database_code 9016491

loop_
_space_group_symop_operation_xyz
x,y,z
2/3+x,1/3+y,1/3+z
1/3+x,2/3+y,2/3+z
x,x-y,1/2+z
2/3+x,1/3+x-y,5/6+z
1/3+x,2/3+x-y,1/6+z
y,x,1/2-z
2/3+y,1/3+x,5/6-z
1/3+y,2/3+x,1/6-z
-x+y,y,1/2+z
2/3-x+y,1/3+y,5/6+z
1/3-x+y,2/3+y,1/6+z
-x,-x+y,1/2-z
2/3-x,1/3-x+y,5/6-z
1/3-x,2/3-x+y,1/6-z
-y,-x,1/2+z
2/3-y,1/3-x,5/6+z
1/3-y,2/3-x,1/6+z
x-y,-y,1/2-z
2/3+x-y,1/3-y,5/6-z
1/3+x-y,2/3-y,1/6-z
y,-x+y,-z
2/3+y,1/3-x+y,1/3-z
1/3+y,2/3-x+y,2/3-z
-x+y,-x,z
2/3-x+y,1/3-x,1/3+z
1/3-x+y,2/3-x,2/3+z
-x,-y,-z
2/3-x,1/3-y,1/3-z
1/3-x,2/3-y,2/3-z
-y,x-y,z
2/3-y,1/3+x-y,1/3+z
1/3-y,2/3+x-y,2/3+z
x-y,x,-z
2/3+x-y,1/3+x,1/3-z
1/3+x-y,2/3+x,2/3-z

loop_
_atom_site_label
_atom_site_fract_x
_atom_site_fract_y
_atom_site_fract_z
_atom_site_U_iso_or_equiv
Fe 0.00000 0.00000 0.00000 0.00900
C 0.00000 0.00000 0.25000 0.00500
O 0.27640 0.00000 0.25000 0.01010

loop_
_cod_related_entry_id
_cod_related_entry_database
_cod_related_entry_code
1 AMCSD 0017566
